data_2217248
loop_
_publ_author_name
'Streinz, Ludv\'ik'
'Hartvich, Petr'
'Ondr\'a\<cek, Jan'
'\<Simek, Petr'
'Fejfarov\'a, Karla'
'Du\<sek, Michal'

_publ_section_title
;(<i>R</i>)-2-{2-[(<i>S</i>)-(2'-Benzoyloxy-1,1'-binaphthyl-2-yl)oxycarbonylamino]-3-phenylpropanamidomethyl}pyridinium
 picrate acetone solvate
;
_journal_coeditor_code PK2075
_journal_issue 1
_journal_name_full 'Acta Crystallographica Section E'
_journal_page_first o326
_journal_page_last o327
_journal_paper_doi 10.1107/S160053680706669X
_journal_volume 64
_journal_year 2008
_chemical_formula_iupac 'C43 H34 N3 O5 +, C6 H2 N3 O7 -, C3 H6 O'
_chemical_formula_moiety 'C43 H34 N3 O5 +, C6 H2 N3 O7 -, C3 H6 O'
_chemical_formula_sum 'C52 H42 N6 O13'
_chemical_formula_weight 958.9
_chemical_name_systematic
;
(<i>R</i>)-2-{2-[(<i>S</i>)-(2'-Benzoyloxy-1,1'-binaphthyl-2-
yl)oxycarbonylamino]-3-phenylpropanamidomethyl}pyridinium picrate acetone
solvate
;
_space_group_IT_number 19
_symmetry_cell_setting orthorhombic
_symmetry_space_group_name_Hall 'P 2ac 2ab'
_symmetry_space_group_name_H-M 'P 21 21 21'
_cell_angle_alpha 90
_cell_angle_beta 90
_cell_angle_gamma 90
_cell_formula_units_Z 4
_cell_length_a 8.5021(19)
_cell_length_b 10.6178(19)
_cell_length_c 51.189(10)
_cell_measurement_reflns_used 8240
_cell_measurement_temperature 110
_cell_measurement_theta_max 26.5
_cell_measurement_theta_min 3.3
_cell_volume 4621.0(16)
_computing_cell_refinement 'CrysAlis RED (Oxford Diffraction, 2007)'
_computing_data_collection 'CrysAlis CCD (Oxford Diffraction, 2007)'
_computing_data_reduction 'CrysAlis RED (Oxford Diffraction, 2007)'
_computing_molecular_graphics 'DIAMOND (Brandenburg & Putz, 2005)'
_computing_publication_material 'JANA2006 (Pet\<r\'i\<cek <i>et al.</i>, 2006)'
_computing_structure_refinement 'JANA2006 (Pet\<r\'i\<cek <i>et al.</i>, 2006)'
_computing_structure_solution 'SIR2002 (Burla <i>et al.</i>,  2003)'
_diffrn_ambient_temperature 110
_diffrn_detector_area_resol_mean 8.3438
_diffrn_measured_fraction_theta_full 0.99
_diffrn_measured_fraction_theta_max 0.99
_diffrn_measurement_device_type 'Oxford Diffraction Xcalibur2 diffractometer with Sapphire2 CCD detector'
_diffrn_measurement_method 'Rotation method data acquisition using \w'
_diffrn_radiation_monochromator graphite
_diffrn_radiation_source 'X-ray tube'
_diffrn_radiation_type 'Mo K\a'
_diffrn_radiation_wavelength 0.71073
_diffrn_reflns_av_R_equivalents 0.0629
_diffrn_reflns_av_sigmaI/netI 0.1882
_diffrn_reflns_limit_h_max 10
_diffrn_reflns_limit_h_min -10
_diffrn_reflns_limit_k_max 12
_diffrn_reflns_limit_k_min -12
_diffrn_reflns_limit_l_max 62
_diffrn_reflns_limit_l_min -62
_diffrn_reflns_number 8240
_diffrn_reflns_reduction_process
; Integration of the CCD images was done by program Crysalis RED
(Oxford diffraction, 2007). The same program was used for indexing of the
crystal shape and absorption correction.
;
_diffrn_reflns_theta_full 25.24
_diffrn_reflns_theta_max 25.24
_diffrn_reflns_theta_min 2.49
_exptl_absorpt_coefficient_mu 0.101
_exptl_absorpt_correction_type none
_exptl_crystal_colour colourless
_exptl_crystal_density_diffrn 1.3779
_exptl_crystal_density_method 'not measured'
_exptl_crystal_description prism
_exptl_crystal_F_000 2000
_exptl_crystal_size_max 0.24
_exptl_crystal_size_mid 0.12
_exptl_crystal_size_min 0.055
_refine_diff_density_max 0.20
_refine_diff_density_min -0.18
_refine_ls_extinction_method none
_refine_ls_goodness_of_fit_ref 1.11
_refine_ls_hydrogen_treatment noref
_refine_ls_number_constraints 144
_refine_ls_number_parameters 557
_refine_ls_number_reflns 4723
_refine_ls_number_restraints 0
_refine_ls_R_factor_all 0.0869
_refine_ls_R_factor_gt 0.0349
_refine_ls_shift/su_max 0.0026
_refine_ls_shift/su_mean 0.0001
_refine_ls_structure_factor_coef Fsqd
_refine_ls_weighting_details w=1/[\s^2^(I)+0.0004I^2^]
_refine_ls_weighting_scheme sigma
_refine_ls_wR_factor_gt 0.0568
_refine_ls_wR_factor_ref 0.0606
_reflns_number_gt 2429
_reflns_number_total 4723
_reflns_threshold_expression I>3\s(I)
_cod_data_source_file pk2075.cif
_cod_data_source_block I
_cod_database_code 2217248
_cod_database_fobs_code 2217248

loop_
_symmetry_equiv_pos_site_id
_symmetry_equiv_pos_as_xyz
1 x,y,z
2 -x+1/2,-y,z+1/2
3 x+1/2,-y+1/2,-z
4 -x,y+1/2,-z+1/2

loop_
_atom_site_type_symbol
_atom_site_label
_atom_site_fract_x
_atom_site_fract_y
_atom_site_fract_z
_atom_site_U_iso_or_equiv
_atom_site_adp_type
_atom_site_calc_flag
_atom_site_occupancy
N N1 0.3735(3) 1.3560(3) 0.32138(5) 0.0337(13) Uani d 1
H H1 0.417543 1.301486 0.311015 0.0405 Uiso d 1
C C2 0.2671(4) 1.3147(4) 0.33910(7) 0.0272(15) Uani d 1
C C3 0.1960(4) 1.4012(4) 0.35516(7) 0.0324(15) Uani d 1
H H2 0.119075 1.374372 0.367696 0.0389 Uiso d 1
C C4 0.2353(5) 1.5260(4) 0.35325(7) 0.0402(17) Uani d 1
H H3 0.187013 1.586377 0.364683 0.0482 Uiso d 1
C C5 0.3437(4) 1.5653(4) 0.33497(8) 0.0392(16) Uani d 1
H H4 0.369876 1.652853 0.333315 0.047 Uiso d 1
C C6 0.4135(5) 1.4773(4) 0.31920(7) 0.0362(15) Uani d 1
H H5 0.490964 1.50267 0.306619 0.0434 Uiso d 1
C C7 0.2335(4) 1.1751(3) 0.33999(6) 0.0340(15) Uani d 1
H H6 0.14437 1.159785 0.351051 0.030(10) Uiso d 1
H H7 0.202357 1.146694 0.322957 0.0409 Uiso d 1
N N8 0.3653(3) 1.1014(3) 0.34897(5) 0.0282(11) Uani d 1
H H8 0.424543 1.063187 0.337605 0.0338 Uiso d 1
C C9 0.3985(4) 1.0904(3) 0.37464(7) 0.0258(14) Uani d 1
O O10 0.3226(3) 1.1421(2) 0.39173(4) 0.0372(9) Uani d 1
C C11 0.5425(4) 1.0092(3) 0.38071(6) 0.0235(13) Uani d 1
H H9 0.566699 0.95978 0.365529 0.0282 Uiso d 1
N N12 0.5082(3) 0.9289(3) 0.40280(5) 0.0247(10) Uani d 1
H H10 0.533311 0.954186 0.41842 0.0297 Uiso d 1
C C13 0.4387(4) 0.8163(3) 0.39979(7) 0.0247(14) Uani d 1
O O14 0.4071(2) 0.7660(2) 0.42428(4) 0.0240(8) Uani d 1
C C25 0.6838(4) 1.0914(3) 0.38759(6) 0.0319(13) Uani d 1
H H17 0.668559 1.128007 0.404554 0.0383 Uiso d 1
H H18 0.774322 1.039038 0.390368 0.0383 Uiso d 1
C C26 0.7238(4) 1.1933(4) 0.36832(7) 0.0271(15) Uani d 1
C C27 0.6969(4) 1.3165(4) 0.37471(7) 0.0396(16) Uani d 1
H H19 0.650774 1.336815 0.391309 0.0475 Uiso d 1
C C28 0.7352(5) 1.4119(4) 0.35755(10) 0.061(2) Uani d 1
H H20 0.714979 1.497968 0.362195 0.0728 Uiso d 1
C C29 0.8017(5) 1.3842(5) 0.33407(9) 0.055(2) Uani d 1
H H21 0.828495 1.45084 0.322194 0.0661 Uiso d 1
C C30 0.8307(4) 1.2612(5) 0.32730(7) 0.0459(17) Uani d 1
H H22 0.877967 1.241976 0.310744 0.0551 Uiso d 1
C C31 0.7914(4) 1.1641(4) 0.34448(8) 0.0357(15) Uani d 1
H H23 0.811092 1.077964 0.339817 0.0429 Uiso d 1
O O32 0.4080(3) 0.7645(2) 0.37962(4) 0.0327(9) Uani d 1
O O43 0.0559(3) 0.8465(2) 0.40354(4) 0.0296(9) Uani d 1
C C44 -0.0722(5) 0.7933(3) 0.39202(7) 0.0315(15) Uani d 1
O O45 -0.1811(3) 0.7526(2) 0.40388(4) 0.0429(10) Uani d 1
C C46 -0.0580(5) 0.7975(3) 0.36292(7) 0.0306(14) Uani d 1
C C47 0.0724(5) 0.8455(3) 0.35052(7) 0.0368(15) Uani d 1
H H30 0.156578 0.881113 0.3606 0.0441 Uiso d 1
C C48 0.0826(5) 0.8424(4) 0.32338(7) 0.0420(16) Uani d 1
H H31 0.173715 0.875138 0.314635 0.0504 Uiso d 1
C C49 -0.0404(5) 0.7915(4) 0.30918(7) 0.0458(17) Uani d 1
H H32 -0.034668 0.789746 0.290459 0.055 Uiso d 1
C C50 -0.1704(5) 0.7437(4) 0.32153(7) 0.0444(17) Uani d 1
H H33 -0.253974 0.7066 0.311534 0.0533 Uiso d 1
C C51 -0.1806(5) 0.7491(3) 0.34856(7) 0.0375(16) Uani d 1
H H34 -0.273306 0.718949 0.357244 0.0451 Uiso d 1
C C52 0.5784(5) 1.0890(4) 0.28160(7) 0.0307(15) Uani d 1
C C53 0.6813(5) 1.1589(4) 0.26370(7) 0.0332(15) Uani d 1
C C54 0.7792(5) 1.1038(4) 0.24614(7) 0.0354(17) Uani d 1
H H35 0.843302 1.154969 0.234926 0.0424 Uiso d 1
C C55 0.7864(4) 0.9765(4) 0.24445(7) 0.0359(16) Uani d 1
C C56 0.6964(4) 0.8991(4) 0.26019(7) 0.0342(15) Uani d 1
H H36 0.700608 0.80915 0.258342 0.0411 Uiso d 1
C C57 0.6013(4) 0.9541(4) 0.27847(7) 0.0299(15) Uani d 1
O O58 0.4836(3) 1.1358(2) 0.29746(4) 0.0362(9) Uani d 1
N N59 0.6788(4) 1.2958(4) 0.26340(6) 0.0442(16) Uani d 1
O O60 0.5793(3) 1.3525(2) 0.27646(5) 0.0524(11) Uani d 1
O O61 0.7751(3) 1.3524(3) 0.25004(5) 0.0641(13) Uani d 1
N N62 0.8880(4) 0.9174(4) 0.22507(7) 0.0558(16) Uani d 1
O O63 0.9632(4) 0.9864(3) 0.21057(5) 0.0797(14) Uani d 1
O O64 0.8937(3) 0.8008(3) 0.22376(5) 0.0649(13) Uani d 1
N N65 0.5155(4) 0.8671(3) 0.29508(6) 0.0368(13) Uani d 1
O O66 0.4882(3) 0.7597(3) 0.28651(4) 0.0474(10) Uani d 1
O O67 0.4813(3) 0.8977(2) 0.31746(5) 0.0444(10) Uani d 1
C C68 0.0373(4) 0.3993(4) 0.52921(7) 0.0334(15) Uani d 1
C C69 0.0980(4) 0.3221(3) 0.50723(7) 0.0528(17) Uani d 1
H H37 0.025861 0.254702 0.503659 0.0634 Uiso d 1
H H38 0.198687 0.287718 0.511846 0.0634 Uiso d 1
H H39 0.108779 0.373922 0.491967 0.0634 Uiso d 1
C C70 -0.1201(4) 0.4574(4) 0.52564(7) 0.069(2) Uani d 1
H H40 -0.130183 0.48723 0.508013 0.0826 Uiso d 1
H H41 -0.200164 0.395803 0.529065 0.0826 Uiso d 1
H H42 -0.131761 0.52671 0.537522 0.0826 Uiso d 1
O O71 0.1143(3) 0.4176(2) 0.54866(4) 0.0409(9) Uani d 1
C C15a 0.3259(3) 0.6511(3) 0.42482(5) 0.0248(10) Uani d 1
C C16a 0.1794(5) 0.6530(4) 0.43568(8) 0.0209(9) Uani d 1
C C17a 0.0956(5) 0.5364(4) 0.43687(8) 0.0215(9) Uani d 1
C C18a 0.1660(5) 0.4242(4) 0.42779(8) 0.0231(10) Uani d 1
C C19a 0.0801(6) 0.3101(4) 0.42842(8) 0.0269(10) Uani d 1
H H11a 0.1277 0.2336 0.42228 0.0322 Uiso d 1
C C20a -0.0698(6) 0.3085(4) 0.43771(9) 0.0286(10) Uani d 1
H H12a -0.1278 0.2309 0.43789 0.0343 Uiso d 1
C C21a -0.1399(5) 0.4181(4) 0.44696(8) 0.0287(10) Uani d 1
H H13a -0.2452 0.4153 0.45369 0.0344 Uiso d 1
C C22a -0.0602(5) 0.5298(4) 0.44654(8) 0.0268(10) Uani d 1
H H14a -0.1104 0.6047 0.45290 0.0321 Uiso d 1
C C23a 0.3987(5) 0.5408(4) 0.41606(8) 0.0270(10) Uani d 1
H H15a 0.5036 0.5438 0.40915 0.0324 Uiso d 1
C C24a 0.3204(6) 0.4292(4) 0.41736(8) 0.0271(10) Uani d 1
H H16a 0.3698 0.3536 0.41119 0.0325 Uiso d 1
C C15b 0.0516(3) 0.8620(3) 0.43089(5) 0.0248(11) Uani d 1
C C16b 0.1091(5) 0.7695(4) 0.44672(8) 0.0209(10) Uani d 1
C C17b 0.1053(5) 0.7916(4) 0.47426(8) 0.0215(10) Uani d 1
C C18b 0.0396(5) 0.9038(4) 0.48427(8) 0.0231(10) Uani d 1
C C19b 0.0405(5) 0.9261(4) 0.51154(9) 0.0269(11) Uani d 1
H H11b -0.0042 1.0022 0.51840 0.0322 Uiso d 1
C C20b 0.1047(5) 0.8398(4) 0.52804(9) 0.0286(11) Uani d 1
H H12b 0.1060 0.8559 0.54649 0.0343 Uiso d 1
C C21b 0.1684(5) 0.7283(4) 0.51844(9) 0.0287(11) Uani d 1
H H13b 0.2119 0.6677 0.53034 0.0344 Uiso d 1
C C22b 0.1696(5) 0.7043(4) 0.49224(9) 0.0268(11) Uani d 1
H H14b 0.2145 0.6272 0.48592 0.0321 Uiso d 1
C C23b -0.0161(5) 0.9730(4) 0.44039(8) 0.0270(11) Uani d 1
H H15b -0.0585 1.0339 0.42847 0.0324 Uiso d 1
C C24b -0.0215(5) 0.9942(4) 0.46659(8) 0.0271(11) Uani d 1
H H16b -0.0670 1.0707 0.47313 0.0325 Uiso d 1

loop_
_atom_site_aniso_label
_atom_site_aniso_U_11
_atom_site_aniso_U_22
_atom_site_aniso_U_33
_atom_site_aniso_U_12
_atom_site_aniso_U_13
_atom_site_aniso_U_23
_atom_site_aniso_type_symbol
N1 0.041(2) 0.028(2) 0.032(2) 0.0049(18) -0.0024(18) -0.0063(18) N
C2 0.028(2) 0.023(3) 0.031(2) 0.002(2) -0.009(2) 0.006(2) C
C3 0.033(3) 0.032(3) 0.032(2) 0.005(2) 0.000(2) -0.004(2) C
C4 0.049(3) 0.040(3) 0.032(3) 0.013(2) -0.004(2) -0.005(2) C
C5 0.049(3) 0.029(3) 0.039(2) 0.004(3) -0.012(2) -0.003(3) C
C6 0.039(3) 0.029(3) 0.040(3) -0.004(2) -0.002(2) -0.004(2) C
C7 0.024(2) 0.043(3) 0.036(2) 0.005(2) 0.000(2) 0.001(2) C
N8 0.026(2) 0.036(2) 0.0231(19) 0.0045(16) 0.0053(15) -0.0057(16) N
C9 0.025(2) 0.026(2) 0.027(2) -0.011(2) 0.002(2) 0.000(2) C
O10 0.0399(16) 0.0430(17) 0.0286(14) 0.0077(15) 0.0084(13) -0.0083(14) O
C11 0.030(2) 0.022(2) 0.019(2) -0.003(2) -0.0011(18) 0.0032(19) C
N12 0.0325(18) 0.023(2) 0.0185(16) -0.0074(17) -0.0045(15) 0.0029(16) N
C13 0.015(2) 0.026(3) 0.033(2) -0.001(2) 0.002(2) 0.004(2) C
O14 0.0300(14) 0.0196(14) 0.0223(13) -0.0077(12) 0.0032(11) 0.0036(12) O
C25 0.030(2) 0.031(2) 0.034(2) -0.003(2) -0.007(2) 0.005(2) C
C26 0.019(2) 0.032(3) 0.030(2) -0.009(2) -0.0017(18) 0.009(2) C
C27 0.039(3) 0.028(3) 0.051(3) -0.008(2) 0.013(2) 0.010(3) C
C28 0.053(3) 0.040(3) 0.089(4) -0.001(3) 0.007(3) 0.019(3) C
C29 0.038(3) 0.060(4) 0.067(4) -0.005(3) -0.003(3) 0.035(3) C
C30 0.020(2) 0.081(4) 0.037(3) -0.013(3) -0.005(2) 0.006(3) C
C31 0.025(2) 0.044(3) 0.039(3) -0.007(2) -0.004(2) 0.006(3) C
O32 0.0446(17) 0.0328(16) 0.0207(13) -0.0119(14) -0.0040(13) -0.0044(14) O
O43 0.0301(15) 0.0312(16) 0.0274(14) -0.0045(14) -0.0067(12) -0.0016(13) O
C44 0.033(3) 0.022(3) 0.039(3) 0.005(2) -0.002(2) -0.001(2) C
O45 0.0346(16) 0.0524(19) 0.0418(15) -0.0073(16) -0.0002(14) -0.0011(15) O
C46 0.033(3) 0.027(2) 0.032(2) 0.006(2) -0.003(2) 0.001(2) C
C47 0.031(3) 0.043(3) 0.036(3) 0.002(2) -0.007(2) 0.001(2) C
C48 0.034(3) 0.061(3) 0.031(3) 0.005(3) -0.001(2) 0.008(2) C
C49 0.052(3) 0.057(3) 0.029(2) 0.023(3) -0.006(3) -0.008(2) C
C50 0.042(3) 0.047(3) 0.044(3) 0.007(3) -0.016(2) -0.010(2) C
C51 0.038(3) 0.036(3) 0.038(3) 0.004(2) -0.006(2) 0.000(2) C
C52 0.033(3) 0.037(3) 0.023(2) 0.001(2) -0.009(2) 0.003(2) C
C53 0.043(3) 0.029(3) 0.028(2) 0.005(3) -0.006(2) 0.003(2) C
C54 0.038(3) 0.041(3) 0.027(2) 0.001(2) -0.003(2) 0.007(2) C
C55 0.035(3) 0.053(3) 0.020(2) 0.014(2) 0.008(2) -0.004(2) C
C56 0.039(3) 0.042(3) 0.022(2) 0.006(2) -0.008(2) -0.007(2) C
C57 0.030(2) 0.035(3) 0.025(2) 0.003(2) 0.000(2) 0.004(2) C
O58 0.0394(16) 0.0388(17) 0.0303(14) 0.0044(14) 0.0078(13) -0.0018(13) O
N59 0.044(3) 0.061(3) 0.028(2) -0.001(2) -0.001(2) 0.000(2) N
O60 0.071(2) 0.047(2) 0.0388(17) 0.0078(19) 0.0080(17) 0.0090(15) O
O61 0.056(2) 0.064(2) 0.073(2) -0.0160(18) 0.0239(18) 0.0065(18) O
N62 0.054(3) 0.072(3) 0.042(3) 0.020(3) 0.009(2) 0.013(3) N
O63 0.081(2) 0.095(3) 0.063(2) 0.028(2) 0.0428(19) 0.027(2) O
O64 0.064(2) 0.076(2) 0.0542(19) 0.019(2) 0.0184(17) -0.010(2) O
N65 0.034(2) 0.042(2) 0.035(2) 0.0005(19) -0.0021(18) -0.005(2) N
O66 0.0566(19) 0.0454(19) 0.0402(16) -0.0083(16) -0.0009(14) -0.0101(16) O
O67 0.0567(19) 0.0448(18) 0.0317(15) 0.0014(15) 0.0130(15) -0.0084(14) O
C68 0.030(3) 0.034(3) 0.036(2) -0.001(2) -0.002(2) 0.003(2) C
C69 0.052(3) 0.046(3) 0.060(3) 0.013(3) -0.009(2) -0.018(3) C
C70 0.040(3) 0.092(4) 0.075(3) 0.020(3) -0.014(3) -0.030(3) C
O71 0.0362(16) 0.0541(18) 0.0324(15) 0.0070(15) -0.0060(13) -0.0062(15) O
C15a 0.0317(18) 0.0246(18) 0.0181(15) -0.0010(15) -0.0014(13) 0.0017(14) C
C16a 0.0219(16) 0.0226(15) 0.0181(14) 0.0018(13) -0.0014(12) -0.0009(12) C
C17a 0.0258(17) 0.0206(17) 0.0182(15) 0.0008(14) -0.0001(13) -0.0014(13) C
C18a 0.0256(17) 0.0206(17) 0.0232(15) 0.0033(14) 0.0011(13) -0.0035(13) C
C19a 0.0370(18) 0.0181(17) 0.0254(16) 0.0036(14) -0.0015(14) -0.0030(13) C
C20a 0.0319(18) 0.0217(18) 0.0320(17) -0.0031(14) -0.0021(15) 0.0025(14) C
C21a 0.0262(18) 0.0250(17) 0.0348(17) 0.0014(15) 0.0027(14) -0.0006(15) C
C22a 0.0337(18) 0.0221(17) 0.0246(16) 0.0059(14) 0.0022(14) -0.0013(13) C
C23a 0.0216(16) 0.0320(18) 0.0275(16) 0.0002(15) 0.0038(13) -0.0115(14) C
C24a 0.0336(18) 0.0261(18) 0.0216(16) 0.0078(15) -0.0009(14) -0.0098(13) C
C15b 0.0237(19) 0.0249(18) 0.026(2) -0.0060(13) 0.0037(13) -0.0009(13) C
C16b 0.0188(17) 0.0194(16) 0.0245(17) -0.0014(11) -0.0002(12) -0.0006(12) C
C17b 0.0221(17) 0.0189(17) 0.0235(18) -0.0024(12) 0.0017(12) -0.0019(12) C
C18b 0.0249(18) 0.0184(18) 0.0262(19) 0.0015(12) 0.0011(13) -0.0031(13) C
C19b 0.0279(19) 0.0233(18) 0.0294(19) -0.0008(13) 0.0058(13) -0.0084(13) C
C20b 0.0291(19) 0.0342(19) 0.0224(19) -0.0001(13) 0.0029(14) -0.0035(14) C
C21b 0.0314(19) 0.0280(19) 0.0266(19) 0.0057(13) 0.0003(14) -0.0005(13) C
C22b 0.0279(19) 0.0208(18) 0.0317(19) 0.0011(13) 0.0061(13) -0.0033(13) C
C23b 0.0342(18) 0.0164(18) 0.0305(19) 0.0017(13) -0.0090(13) -0.0007(13) C
C24b 0.0276(19) 0.0152(18) 0.038(2) -0.0009(13) 0.0000(13) -0.0075(13) C

loop_
_atom_type_symbol
_atom_type_scat_dispersion_real
_atom_type_scat_dispersion_imag
_atom_type_scat_source
C 0.003 0.002 'International Tables Vol C Tables  4.2.6.8 and 6.1.1.4'
H 0.000 0.000 'International Tables Vol C Tables  4.2.6.8 and 6.1.1.4'
N 0.006 0.003 'International Tables Vol C Tables  4.2.6.8 and 6.1.1.4'
O 0.011 0.006 'International Tables Vol C Tables  4.2.6.8 and 6.1.1.4'

loop_
_geom_angle_atom_site_label_1
_geom_angle_atom_site_label_2
_geom_angle_atom_site_label_3
_geom_angle
H1 N1 C2 118.7
H1 N1 C6 118.7
C2 N1 C6 122.5(3)
N1 C2 C3 118.6(3)
N1 C2 C7 117.7(3)
C3 C2 C7 123.8(3)
C2 C3 H2 120.1
C2 C3 C4 119.8(3)
H2 C3 C4 120.1
C3 C4 H3 119.9
C3 C4 C5 120.3(4)
H3 C4 C5 119.9
C4 C5 H4 120.5
C4 C5 C6 118.9(4)
H4 C5 C6 120.5
N1 C6 C5 119.9(3)
N1 C6 H5 120.1
C5 C6 H5 120.1
C2 C7 H6 109.5
C2 C7 H7 109.5
C2 C7 N8 113.3(3)
H6 C7 H7 105.3
H6 C7 N8 109.5
H7 C7 N8 109.5
C7 N8 H8 119.3
C7 N8 C9 121.3(3)
H8 N8 C9 119.3
N8 C9 O10 123.4(3)
N8 C9 C11 114.5(3)
O10 C9 C11 122.2(3)
C9 C11 H9 108.4
C9 C11 N12 109.3(3)
C9 C11 C25 110.7(3)
H9 C11 N12 110.8
H9 C11 C25 109.3
N12 C11 C25 108.4(2)
C11 N12 H10 119.2
C11 N12 C13 121.6(3)
H10 N12 C13 119.2
N12 C13 O14 108.9(3)
N12 C13 O32 127.1(3)
O14 C13 O32 123.9(3)
C13 O14 C15a 116.6(2)
C11 C25 H17 109.5
C11 C25 H18 109.5
C11 C25 C26 116.0(3)
H17 C25 H18 102.1
H17 C25 C26 109.5
H18 C25 C26 109.5
C25 C26 C27 119.6(3)
C25 C26 C31 120.8(3)
C27 C26 C31 119.7(4)
C26 C27 H19 119.7
C26 C27 C28 120.7(4)
H19 C27 C28 119.7
C27 C28 H20 119.9
C27 C28 C29 120.2(4)
H20 C28 C29 119.9
C28 C29 H21 119.9
C28 C29 C30 120.2(4)
H21 C29 C30 119.9
C29 C30 H22 120.0
C29 C30 C31 120.0(4)
H22 C30 C31 120.0
C26 C31 C30 119.3(4)
C26 C31 H23 120.3
C30 C31 H23 120.3
C44 O43 C15b 117.3(2)
O43 C44 O45 123.5(3)
O43 C44 C46 110.8(3)
O45 C44 C46 125.7(4)
C44 C46 C47 122.4(3)
C44 C46 C51 117.4(3)
C47 C46 C51 120.2(3)
C46 C47 H30 119.9
C46 C47 C48 120.1(3)
H30 C47 C48 119.9
C47 C48 H31 120.5
C47 C48 C49 119.1(4)
H31 C48 C49 120.4
C48 C49 H32 119.6
C48 C49 C50 120.8(4)
H32 C49 C50 119.6
C49 C50 H33 120.2
C49 C50 C51 119.6(4)
H33 C50 C51 120.2
C46 C51 C50 120.1(4)
C46 C51 H34 120.0
C50 C51 H34 120.0
C53 C52 C57 110.5(3)
C53 C52 O58 126.1(4)
C57 C52 O58 123.4(3)
C52 C53 C54 124.1(4)
C52 C53 N59 120.2(3)
C54 C53 N59 115.6(3)
C53 C54 H35 120.0
C53 C54 C55 119.9(4)
H35 C54 C55 120.0
C54 C55 C56 122.1(4)
C54 C55 N62 120.0(4)
C56 C55 N62 117.9(4)
C55 C56 H36 120.9
C55 C56 C57 118.1(4)
H36 C56 C57 120.9
C52 C57 C56 125.1(3)
C52 C57 N65 119.7(3)
C56 C57 N65 115.2(3)
C53 N59 O60 119.5(3)
C53 N59 O61 119.2(3)
O60 N59 O61 121.3(4)
C55 N62 O63 117.7(4)
C55 N62 O64 119.3(4)
O63 N62 O64 123.0(4)
C57 N65 O66 118.1(3)
C57 N65 O67 119.8(3)
O66 N65 O67 121.9(3)
C69 C68 C70 116.7(3)
C69 C68 O71 121.7(3)
C70 C68 O71 121.6(3)
C68 C69 H37 109.5
C68 C69 H38 109.5
C68 C69 H39 109.5
H37 C69 H38 109.5
H37 C69 H39 109.5
H38 C69 H39 109.5
C68 C70 H40 109.5
C68 C70 H41 109.5
C68 C70 H42 109.5
H40 C70 H41 109.5
H40 C70 H42 109.5
H41 C70 H42 109.5
O14 C15a C16a 116.4(3)
O14 C15a C23a 120.3(3)
C16a C15a C23a 123.2(3)
C15a C16a C17a 117.4(4)
C15a C16a C16b 122.3(4)
C17a C16a C16b 120.3(4)
C16a C17a C18a 120.3(4)
C16a C17a C22a 121.6(4)
C18a C17a C22a 118.0(4)
C17a C18a C19a 119.7(4)
C17a C18a C24a 119.0(4)
C19a C18a C24a 121.2(4)
C18a C19a H11a 119.9
C18a C19a C20a 120.2(4)
H11a C19a C20a 119.9
C19a C20a H12a 119.7
C19a C20a C21a 120.6(4)
H12a C20a C21a 119.7
C20a C21a H13a 119.7
C20a C21a C22a 120.6(4)
H13a C21a C22a 119.7
C17a C22a C21a 120.9(4)
C17a C22a H14a 119.6
C21a C22a H14a 119.6
C15a C23a H15a 120.1
C15a C23a C24a 119.8(4)
H15a C23a C24a 120.1
C18a C24a C23a 120.3(4)
C18a C24a H16a 119.9
C23a C24a H16a 119.9
O43 C15b C16b 119.8(3)
O43 C15b C23b 117.0(3)
C16b C15b C23b 123.2(3)
C16a C16b C15b 121.2(3)
C16a C16b C17b 121.4(4)
C15b C16b C17b 117.4(4)
C16b C17b C18b 120.3(4)
C16b C17b C22b 121.6(4)
C18b C17b C22b 118.0(4)
C17b C18b C19b 119.7(4)
C17b C18b C24b 119.0(4)
C19b C18b C24b 121.2(4)
C18b C19b H11b 119.9
C18b C19b C20b 120.2(4)
H11b C19b C20b 119.9
C19b C20b H12b 119.7
C19b C20b C21b 120.6(4)
H12b C20b C21b 119.7
C20b C21b H13b 119.7
C20b C21b C22b 120.6(4)
H13b C21b C22b 119.7
C17b C22b C21b 120.9(4)
C17b C22b H14b 119.6
C21b C22b H14b 119.6
C15b C23b H15b 120.1
C15b C23b C24b 119.8(4)
H15b C23b C24b 120.1
C18b C24b C23b 120.3(4)
C18b C24b H16b 119.9
C23b C24b H16b 119.9

loop_
_geom_bond_atom_site_label_1
_geom_bond_atom_site_label_2
_geom_bond_distance
N1 H1 0.870
N1 C2 1.354(5)
N1 C6 1.336(5)
C2 C3 1.373(5)
C2 C7 1.510(5)
C3 H2 0.960
C3 C4 1.370(6)
C4 H3 0.960
C4 C5 1.378(5)
C5 H4 0.960
C5 C6 1.370(5)
C6 H5 0.960
C7 H6 0.960
C7 H7 0.960
C7 N8 1.442(5)
N8 H8 0.870
N8 C9 1.349(4)
C9 O10 1.218(4)
C9 C11 1.529(5)
C11 H9 0.960
C11 N12 1.445(4)
C11 C25 1.527(5)
N12 H10 0.870
N12 C13 1.342(4)
C13 O14 1.389(4)
C13 O32 1.199(4)
O14 C15a 1.402(3)
C25 H17 0.960
C25 H18 0.960
C25 C26 1.503(5)
C26 C27 1.368(6)
C26 C31 1.384(5)
C27 H19 0.960
C27 C28 1.380(6)
C28 H20 0.960
C28 C29 1.361(7)
C29 H21 0.960
C29 C30 1.374(7)
C30 H22 0.960
C30 C31 1.395(6)
C31 H23 0.960
O43 C44 1.361(5)
O43 C15b 1.410(3)
C44 O45 1.189(5)
C44 C46 1.495(5)
C46 C47 1.375(5)
C46 C51 1.375(5)
C47 H30 0.960
C47 C48 1.393(5)
C48 H31 0.960
C48 C49 1.383(6)
C49 H32 0.960
C49 C50 1.371(6)
C50 H33 0.960
C50 C51 1.387(5)
C51 H34 0.960
C52 C53 1.468(5)
C52 C57 1.454(6)
C52 O58 1.248(4)
C53 C54 1.357(5)
C53 N59 1.454(6)
C54 H35 0.960
C54 C55 1.356(6)
C55 C56 1.382(5)
C55 N62 1.458(5)
C56 H36 0.960
C56 C57 1.368(5)
C57 N65 1.452(5)
N59 O60 1.235(5)
N59 O61 1.224(5)
N62 O63 1.223(5)
N62 O64 1.241(6)
N65 O66 1.243(4)
N65 O67 1.226(4)
C68 C69 1.485(5)
C68 C70 1.485(5)
C68 O71 1.207(4)
C69 H37 0.960
C69 H38 0.960
C69 H39 0.960
C70 H40 0.960
C70 H41 0.960
C70 H42 0.960
C15a C16a 1.364(5)
C15a C23a 1.399(5)
C16a C17a 1.430(6)
C16a C16b 1.485(6)
C17a C18a 1.412(6)
C17a C22a 1.416(6)
C18a C19a 1.416(6)
C18a C24a 1.418(7)
C19a H11a 0.960
C19a C20a 1.360(7)
C20a H12a 0.960
C20a C21a 1.391(7)
C21a H13a 0.960
C21a C22a 1.365(7)
C22a H14a 0.960
C23a H15a 0.960
C23a C24a 1.361(6)
C24a H16a 0.960
C15b C16b 1.364(5)
C15b C23b 1.399(5)
C16b C17b 1.430(6)
C17b C18b 1.412(6)
C17b C22b 1.416(6)
C18b C19b 1.416(6)
C18b C24b 1.418(6)
C19b H11b 0.960
C19b C20b 1.360(7)
C20b H12b 0.960
C20b C21b 1.391(7)
C21b H13b 0.960
C21b C22b 1.365(6)
C22b H14b 0.960
C23b H15b 0.960
C23b C24b 1.361(6)
C24b H16b 0.960

loop_
_geom_hbond_atom_site_label_D
_geom_hbond_atom_site_label_H
_geom_hbond_atom_site_label_A
_geom_hbond_site_symmetry_A
_geom_hbond_distance_DH
_geom_hbond_distance_HA
_geom_hbond_distance_DA
_geom_hbond_angle_DHA
_geom_hbond_publ_flag
N1 H1 O58 . 0.87 1.98 2.800(4) 159 y
N8 H8 O67 . 0.87 2.09 2.873(4) 149 y
N12 H10 O71 3_566 0.87 2.27 3.106(4) 160 y
